data_2232368
loop_
_publ_author_name
'Ismiyev, Arif I.'
'Maharramov, Abel M.'
'Rashidov, Bahruz A.'
'Mammadova, Gunay Z.'
'Askerov, Rizvan K.'

_publ_section_title
;
 <i>rac</i>-Ethyl
 6-hydroxy-6-methyl-3-oxo-4-phenyl-1,3,4,5,6,7-hexahydrobenzo[<i>c</i>][1,2]oxazole-5-carboxylate
;
_journal_coeditor_code KP2333
_journal_issue 11
_journal_name_full 'Acta Crystallographica Section E'
_journal_page_first o3018
_journal_paper_doi 10.1107/S1600536811042395
_journal_volume 67
_journal_year 2011
_chemical_formula_iupac 'C17 H19 N O5'
_chemical_formula_moiety 'C17 H19 N O5'
_chemical_formula_sum 'C17 H19 N O5'
_chemical_formula_weight 317.33
_chemical_name_systematic
;
<i>rac</i>-Ethyl 6-hydroxy-6-methyl-3-oxo-4-phenyl-1,3,4,5,6,7-
hexahydrobenzo[<i>c</i>][1,2]oxazole-5-carboxylate
;
_space_group_IT_number 4
_symmetry_cell_setting monoclinic
_symmetry_space_group_name_Hall 'P 2yb'
_symmetry_space_group_name_H-M 'P 1 21 1'
_atom_sites_solution_hydrogens difmap
_atom_sites_solution_primary direct
_atom_sites_solution_secondary difmap
_audit_creation_method SHELXL-97
_cell_angle_alpha 90.00
_cell_angle_beta 96.882(2)
_cell_angle_gamma 90.00
_cell_formula_units_Z 2
_cell_length_a 6.0712(6)
_cell_length_b 13.4343(13)
_cell_length_c 10.0821(10)
_cell_measurement_reflns_used 1319
_cell_measurement_temperature 296(2)
_cell_measurement_theta_max 21.78
_cell_measurement_theta_min 2.54
_cell_volume 816.39(14)
_computing_cell_refinement 'SAINT-Plus (Bruker, 2001)'
_computing_data_collection 'APEX2 (Bruker, 2005)'
_computing_data_reduction 'SAINT-Plus (Bruker, 2001)'
_computing_molecular_graphics 'SHELXTL (Sheldrick, 2008)'
_computing_publication_material 'SHELXTL (Sheldrick, 2008)'
_computing_structure_refinement 'SHELXTL (Sheldrick, 2008)'
_computing_structure_solution 'SHELXTL (Sheldrick, 2008)'
_diffrn_ambient_temperature 296(2)
_diffrn_measured_fraction_theta_full 0.995
_diffrn_measured_fraction_theta_max 0.995
_diffrn_measurement_device_type 'Bruker APEXII CCD'
_diffrn_measurement_method 'phi and omega scans'
_diffrn_radiation_monochromator graphite
_diffrn_radiation_source 'fine-focus sealed tube'
_diffrn_radiation_type MoK\a
_diffrn_radiation_wavelength 0.71073
_diffrn_reflns_av_R_equivalents 0.0494
_diffrn_reflns_av_sigmaI/netI 0.0776
_diffrn_reflns_limit_h_max 8
_diffrn_reflns_limit_h_min -8
_diffrn_reflns_limit_k_max 17
_diffrn_reflns_limit_k_min -17
_diffrn_reflns_limit_l_max 13
_diffrn_reflns_limit_l_min -13
_diffrn_reflns_number 9534
_diffrn_reflns_theta_full 28.35
_diffrn_reflns_theta_max 28.35
_diffrn_reflns_theta_min 2.03
_exptl_absorpt_coefficient_mu 0.095
_exptl_absorpt_correction_T_max 0.9812
_exptl_absorpt_correction_T_min 0.9719
_exptl_absorpt_correction_type multi-scan
_exptl_absorpt_process_details '(SADABS; Sheldrick, 1998)'
_exptl_crystal_colour colourless
_exptl_crystal_density_diffrn 1.291
_exptl_crystal_density_method 'not measured'
_exptl_crystal_description prism
_exptl_crystal_F_000 336
_exptl_crystal_size_max 0.30
_exptl_crystal_size_mid 0.20
_exptl_crystal_size_min 0.20
_refine_diff_density_max 0.174
_refine_diff_density_min -0.151
_refine_ls_extinction_method none
_refine_ls_goodness_of_fit_ref 1.000
_refine_ls_hydrogen_treatment mixed
_refine_ls_matrix_type full
_refine_ls_number_parameters 218
_refine_ls_number_reflns 4059
_refine_ls_number_restraints 3
_refine_ls_restrained_S_all 1.000
_refine_ls_R_factor_all 0.1138
_refine_ls_R_factor_gt 0.0586
_refine_ls_shift/su_max 0.000
_refine_ls_shift/su_mean 0.000
_refine_ls_structure_factor_coef Fsqd
_refine_ls_weighting_details 'calc w=1/[\s^2^(Fo^2^)+(0.0469P)^2^+0.0000P] where P=(Fo^2^+2Fc^2^)/3'
_refine_ls_weighting_scheme calc
_refine_ls_wR_factor_gt 0.0997
_refine_ls_wR_factor_ref 0.1151
_reflns_number_gt 2458
_reflns_number_total 4059
_reflns_threshold_expression I>2\s(I)
_cod_data_source_file kp2333.cif
_cod_data_source_block I
_cod_original_sg_symbol_H-M 'P 21'
_cod_database_code 2232368
_cod_database_fobs_code 2232368

loop_
_symmetry_equiv_pos_as_xyz
'x, y, z'
'-x, y+1/2, -z'

loop_
_atom_site_type_symbol
_atom_site_label
_atom_site_fract_x
_atom_site_fract_y
_atom_site_fract_z
_atom_site_U_iso_or_equiv
_atom_site_adp_type
_atom_site_calc_flag
_atom_site_refinement_flags
_atom_site_occupancy
_atom_site_symmetry_multiplicity
_atom_site_disorder_assembly
_atom_site_disorder_group
N N1 1.0157(4) 0.39444(17) 1.0327(2) 0.0438(6) Uani d . 1 1 . .
H H1A 1.144(6) 0.412(3) 1.008(4) 0.080(12) Uiso d . 1 1 . .
O O2 1.0458(3) 0.29676(15) 1.08762(19) 0.0483(5) Uani d . 1 1 . .
O O3 0.8411(3) 0.15884(16) 1.0854(2) 0.0596(6) Uani d . 1 1 . .
O O4 0.0789(3) 0.33341(17) 0.7160(2) 0.0632(6) Uani d . 1 1 . .
O O5 0.2738(4) 0.33256(18) 0.5417(2) 0.0645(6) Uani d . 1 1 B .
O O6 0.3701(3) 0.47677(14) 0.90741(18) 0.0455(5) Uani d . 1 1 . .
H H6A 0.3154 0.5327 0.9028 0.068 Uiso calc R 1 1 . .
C C3 0.8575(4) 0.2429(2) 1.0425(3) 0.0407(7) Uani d . 1 1 . .
C C3A 0.7212(4) 0.30374(18) 0.9509(2) 0.0328(6) Uani d . 1 1 . .
C C4 0.5086(4) 0.27814(19) 0.8668(3) 0.0351(6) Uani d . 1 1 . .
H H4A 0.3867 0.2849 0.9217 0.042 Uiso calc R 1 1 . .
C C5 0.4751(4) 0.35572(19) 0.7527(3) 0.0354(6) Uani d . 1 1 . .
H H5A 0.5890 0.3429 0.6937 0.042 Uiso calc R 1 1 . .
C C6 0.5070(4) 0.46411(19) 0.8025(3) 0.0398(7) Uani d . 1 1 . .
C C7 0.7502(4) 0.4776(2) 0.8598(3) 0.0419(6) Uani d . 1 1 . .
H H7A 0.8412 0.4833 0.7874 0.050 Uiso calc R 1 1 . .
H H7B 0.7665 0.5384 0.9119 0.050 Uiso calc R 1 1 . .
C C7A 0.8259(4) 0.39149(19) 0.9458(3) 0.0374(7) Uani d . 1 1 . .
C C8 0.5037(4) 0.17410(18) 0.8103(3) 0.0339(6) Uani d . 1 1 . .
C C9 0.6769(5) 0.1395(2) 0.7449(3) 0.0464(7) Uani d . 1 1 . .
H H9A 0.8001 0.1799 0.7398 0.056 Uiso calc R 1 1 . .
C C10 0.6695(6) 0.0463(2) 0.6873(4) 0.0627(9) Uani d . 1 1 . .
H H10A 0.7857 0.0248 0.6421 0.075 Uiso calc R 1 1 . .
C C11 0.4910(6) -0.0146(2) 0.6965(3) 0.0619(9) Uani d . 1 1 . .
H H11A 0.4865 -0.0777 0.6584 0.074 Uiso calc R 1 1 . .
C C12 0.3196(5) 0.0175(2) 0.7619(3) 0.0548(8) Uani d . 1 1 . .
H H12A 0.1988 -0.0240 0.7687 0.066 Uiso calc R 1 1 . .
C C13 0.3256(5) 0.1115(2) 0.8177(3) 0.0425(7) Uani d . 1 1 . .
H H13A 0.2074 0.1329 0.8611 0.051 Uiso calc R 1 1 . .
C C14 0.2531(5) 0.3393(2) 0.6713(3) 0.0438(7) Uani d . 1 1 . .
C C15 0.0727(7) 0.3158(3) 0.4504(4) 0.0902(13) Uani d D 1 1 . .
H H15A 0.0826 0.3450 0.3633 0.108 Uiso calc R 1 1 A 1
H H15B -0.0578 0.3412 0.4860 0.108 Uiso calc R 1 1 A 1
C C16 0.074(2) 0.2027(3) 0.445(2) 0.110(4) Uani d PD 0.60 1 B 1
H H16A 0.0366 0.1766 0.5284 0.165 Uiso calc PR 0.60 1 B 1
H H16B 0.2192 0.1799 0.4310 0.165 Uiso calc PR 0.60 1 B 1
H H16C -0.0324 0.1802 0.3736 0.165 Uiso calc PR 0.60 1 B 1
C C16' -0.009(4) 0.2095(5) 0.427(4) 0.110(4) Uani d PD 0.40 1 B 2
H H16D 0.0820 0.1757 0.3702 0.165 Uiso calc PR 0.40 1 B 2
H H16E -0.1601 0.2102 0.3862 0.165 Uiso calc PR 0.40 1 B 2
H H16F -0.0011 0.1753 0.5115 0.165 Uiso calc PR 0.40 1 B 2
C C17 0.4449(5) 0.5384(2) 0.6916(3) 0.0588(9) Uani d . 1 1 . .
H H17A 0.2885 0.5343 0.6630 0.088 Uiso calc R 1 1 . .
H H17B 0.5256 0.5237 0.6176 0.088 Uiso calc R 1 1 . .
H H17C 0.4812 0.6044 0.7237 0.088 Uiso calc R 1 1 . .

loop_
_atom_site_aniso_label
_atom_site_aniso_U_11
_atom_site_aniso_U_22
_atom_site_aniso_U_33
_atom_site_aniso_U_12
_atom_site_aniso_U_13
_atom_site_aniso_U_23
N1 0.0367(14) 0.0418(15) 0.0536(16) -0.0085(12) 0.0080(12) -0.0056(12)
O2 0.0403(10) 0.0500(13) 0.0525(12) -0.0055(10) -0.0030(9) 0.0039(10)
O3 0.0580(13) 0.0482(14) 0.0691(14) -0.0091(10) -0.0063(11) 0.0181(11)
O4 0.0393(11) 0.0811(17) 0.0704(15) -0.0006(11) 0.0108(10) -0.0120(13)
O5 0.0652(13) 0.0827(17) 0.0436(12) -0.0143(12) -0.0020(10) -0.0021(12)
O6 0.0438(10) 0.0340(10) 0.0620(13) 0.0023(9) 0.0194(10) -0.0033(10)
C3 0.0399(15) 0.0399(18) 0.0424(16) -0.0038(13) 0.0056(13) 0.0003(14)
C3A 0.0347(13) 0.0279(13) 0.0367(14) -0.0029(12) 0.0082(11) -0.0040(12)
C4 0.0309(13) 0.0346(15) 0.0413(16) -0.0029(11) 0.0100(12) -0.0042(12)
C5 0.0355(14) 0.0330(14) 0.0389(15) -0.0001(11) 0.0098(12) -0.0003(11)
C6 0.0436(15) 0.0329(15) 0.0450(17) -0.0020(13) 0.0133(13) 0.0037(13)
C7 0.0443(15) 0.0287(14) 0.0551(18) -0.0060(13) 0.0158(13) -0.0020(13)
C7A 0.0347(14) 0.0378(16) 0.0409(17) -0.0025(13) 0.0095(12) -0.0096(13)
C8 0.0325(14) 0.0347(15) 0.0340(15) -0.0046(12) 0.0025(12) -0.0011(12)
C9 0.0431(16) 0.0407(17) 0.0568(19) -0.0052(13) 0.0119(15) -0.0109(14)
C10 0.061(2) 0.053(2) 0.076(3) 0.0028(18) 0.0198(18) -0.0212(18)
C11 0.079(2) 0.0389(17) 0.066(2) -0.0043(18) 0.0037(19) -0.0137(17)
C12 0.062(2) 0.0423(18) 0.060(2) -0.0212(15) 0.0069(17) -0.0048(16)
C13 0.0433(16) 0.0412(17) 0.0438(17) -0.0043(13) 0.0083(13) -0.0033(13)
C14 0.0468(16) 0.0352(15) 0.0493(18) 0.0044(13) 0.0048(14) 0.0009(14)
C15 0.095(3) 0.108(4) 0.063(2) -0.032(3) -0.014(2) 0.002(2)
C16 0.105(12) 0.125(5) 0.087(7) -0.055(4) -0.043(9) -0.008(4)
C16' 0.105(12) 0.125(5) 0.087(7) -0.055(4) -0.043(9) -0.008(4)
C17 0.067(2) 0.0434(18) 0.067(2) -0.0003(15) 0.0113(17) 0.0132(16)

loop_
_atom_type_symbol
_atom_type_description
_atom_type_scat_dispersion_real
_atom_type_scat_dispersion_imag
_atom_type_scat_source
C C 0.0033 0.0016 'International Tables Vol C Tables 4.2.6.8 and 6.1.1.4'
H H 0.0000 0.0000 'International Tables Vol C Tables 4.2.6.8 and 6.1.1.4'
N N 0.0061 0.0033 'International Tables Vol C Tables 4.2.6.8 and 6.1.1.4'
O O 0.0106 0.0060 'International Tables Vol C Tables 4.2.6.8 and 6.1.1.4'

loop_
_geom_angle_atom_site_label_1
_geom_angle_atom_site_label_2
_geom_angle_atom_site_label_3
_geom_angle
C7A N1 O2 106.4(2)
C7A N1 H1A 123(2)
O2 N1 H1A 107(2)
C3 O2 N1 106.91(19)
C14 O5 C15 117.4(3)
C6 O6 H6A 109.5
O3 C3 O2 117.9(2)
O3 C3 C3A 134.3(3)
O2 C3 C3A 107.8(2)
C7A C3A C3 106.7(2)
C7A C3A C4 124.1(2)
C3 C3A C4 129.1(2)
C3A C4 C8 113.8(2)
C3A C4 C5 107.1(2)
C8 C4 C5 110.4(2)
C3A C4 H4A 108.5
C8 C4 H4A 108.5
C5 C4 H4A 108.5
C14 C5 C6 112.5(2)
C14 C5 C4 109.6(2)
C6 C5 C4 113.2(2)
C14 C5 H5A 107.1
C6 C5 H5A 107.1
C4 C5 H5A 107.1
O6 C6 C17 110.7(2)
O6 C6 C7 109.0(2)
C17 C6 C7 110.2(2)
O6 C6 C5 106.90(19)
C17 C6 C5 111.8(2)
C7 C6 C5 108.2(2)
C7A C7 C6 110.2(2)
C7A C7 H7A 109.6
C6 C7 H7A 109.6
C7A C7 H7B 109.6
C6 C7 H7B 109.6
H7A C7 H7B 108.1
C3A C7A N1 111.7(2)
C3A C7A C7 126.2(2)
N1 C7A C7 122.1(2)
C13 C8 C9 117.7(2)
C13 C8 C4 121.6(2)
C9 C8 C4 120.6(2)
C10 C9 C8 121.1(3)
C10 C9 H9A 119.5
C8 C9 H9A 119.5
C11 C10 C9 120.0(3)
C11 C10 H10A 120.0
C9 C10 H10A 120.0
C12 C11 C10 119.9(3)
C12 C11 H11A 120.0
C10 C11 H11A 120.0
C11 C12 C13 120.0(3)
C11 C12 H12A 120.0
C13 C12 H12A 120.0
C8 C13 C12 121.2(3)
C8 C13 H13A 119.4
C12 C13 H13A 119.4
O4 C14 O5 123.7(3)
O4 C14 C5 125.1(3)
O5 C14 C5 111.2(2)
O5 C15 C16 99.6(4)
O5 C15 C16' 118.4(8)
C16 C15 C16' 19.9(11)
O5 C15 H15A 111.8
C16 C15 H15A 111.8
C16' C15 H15A 107.2
O5 C15 H15B 111.8
C16 C15 H15B 111.8
C16' C15 H15B 96.9
H15A C15 H15B 109.6
C15 C16 H16A 109.5
C15 C16 H16B 109.5
C15 C16 H16C 109.5
C15 C16' H16D 109.5
C15 C16' H16E 109.5
H16D C16' H16E 109.5
C15 C16' H16F 109.5
H16D C16' H16F 109.5
H16E C16' H16F 109.5
C6 C17 H17A 109.5
C6 C17 H17B 109.5
H17A C17 H17B 109.5
C6 C17 H17C 109.5
H17A C17 H17C 109.5
H17B C17 H17C 109.5

loop_
_geom_bond_atom_site_label_1
_geom_bond_atom_site_label_2
_geom_bond_distance
N1 C7A 1.361(3)
N1 O2 1.428(3)
N1 H1A 0.88(3)
O2 C3 1.383(3)
O3 C3 1.218(3)
O4 C14 1.201(3)
O5 C14 1.330(3)
O5 C15 1.456(4)
O6 C6 1.432(3)
O6 H6A 0.8200
C3 C3A 1.422(4)
C3A C7A 1.343(3)
C3A C4 1.497(3)
C4 C8 1.508(3)
C4 C5 1.548(3)
C4 H4A 0.9800
C5 C14 1.508(4)
C5 C6 1.545(4)
C5 H5A 0.9800
C6 C17 1.512(4)
C6 C7 1.531(4)
C7 C7A 1.486(4)
C7 H7A 0.9700
C7 H7B 0.9700
C8 C13 1.379(3)
C8 C9 1.387(4)
C9 C10 1.378(4)
C9 H9A 0.9300
C10 C11 1.370(4)
C10 H10A 0.9300
C11 C12 1.367(4)
C11 H11A 0.9300
C12 C13 1.381(4)
C12 H12A 0.9300
C13 H13A 0.9300
C15 C16 1.521(3)
C15 C16' 1.522(3)
C15 H15A 0.9700
C15 H15B 0.9700
C16 H16A 0.9600
C16 H16B 0.9600
C16 H16C 0.9600
C16' H16D 0.9600
C16' H16E 0.9600
C16' H16F 0.9600
C17 H17A 0.9600
C17 H17B 0.9600
C17 H17C 0.9600

loop_
_geom_hbond_atom_site_label_D
_geom_hbond_atom_site_label_H
_geom_hbond_atom_site_label_A
_geom_hbond_site_symmetry_A
_geom_hbond_distance_DH
_geom_hbond_distance_HA
_geom_hbond_distance_DA
_geom_hbond_angle_DHA
_geom_hbond_publ_flag
N1 H1A O6 4_565 0.897 1.991 2.846(3) 158.84 yes
O6 H6A O3 4_565 0.820 1.954 2.767(3) 170.97 yes

loop_
_geom_torsion_atom_site_label_1
_geom_torsion_atom_site_label_2
_geom_torsion_atom_site_label_3
_geom_torsion_atom_site_label_4
_geom_torsion
C7A N1 O2 C3 -6.9(3)
N1 O2 C3 O3 -174.8(2)
N1 O2 C3 C3A 5.2(3)
O3 C3 C3A C7A 178.5(3)
O2 C3 C3A C7A -1.4(3)
O3 C3 C3A C4 -5.0(5)
O2 C3 C3A C4 175.0(2)
C7A C3A C4 C8 137.7(2)
C3 C3A C4 C8 -38.2(3)
C7A C3A C4 C5 15.5(3)
C3 C3A C4 C5 -160.4(2)
C3A C4 C5 C14 -175.1(2)
C8 C4 C5 C14 60.6(3)
C3A C4 C5 C6 -48.6(3)
C8 C4 C5 C6 -172.89(19)
C14 C5 C6 O6 73.4(3)
C4 C5 C6 O6 -51.5(3)
C14 C5 C6 C17 -47.8(3)
C4 C5 C6 C17 -172.7(2)
C14 C5 C6 C7 -169.3(2)
C4 C5 C6 C7 65.8(3)
O6 C6 C7 C7A 71.3(3)
C17 C6 C7 C7A -167.1(2)
C5 C6 C7 C7A -44.6(3)
C3 C3A C7A N1 -3.1(3)
C4 C3A C7A N1 -179.8(2)
C3 C3A C7A C7 177.7(2)
C4 C3A C7A C7 1.1(4)
O2 N1 C7A C3A 6.3(3)
O2 N1 C7A C7 -174.5(2)
C6 C7 C7A C3A 14.4(4)
C6 C7 C7A N1 -164.6(2)
C3A C4 C8 C13 132.5(3)
C5 C4 C8 C13 -107.1(3)
C3A C4 C8 C9 -49.6(3)
C5 C4 C8 C9 70.8(3)
C13 C8 C9 C10 1.1(4)
C4 C8 C9 C10 -176.9(3)
C8 C9 C10 C11 -1.4(5)
C9 C10 C11 C12 0.6(5)
C10 C11 C12 C13 0.4(5)
C9 C8 C13 C12 0.0(4)
C4 C8 C13 C12 177.9(3)
C11 C12 C13 C8 -0.7(5)
C15 O5 C14 O4 -0.8(4)
C15 O5 C14 C5 179.5(3)
C6 C5 C14 O4 -74.8(3)
C4 C5 C14 O4 52.1(3)
C6 C5 C14 O5 104.9(3)
C4 C5 C14 O5 -128.2(2)
C14 O5 C15 C16 -91.7(10)
C14 O5 C15 C16' -84.6(19)
